data_1532482
loop_
_publ_author_name
'Hadlington, Terrance J.'
'Hermann, Markus'
'Frenking, Gernot'
'Jones, Cameron'

_publ_section_title
;
 Two-coordinate group 14 element(ii) hydrides as reagents for the facile,
 and sometimes reversible, hydrogermylation/hydrostannylation of
 unactivated alkenes and alkynes
;
_journal_issue 12
_journal_name_full 'Chem. Sci.'
_journal_page_first 7249
_journal_paper_doi 10.1039/C5SC03376D
_journal_volume 6
_journal_year 2015
_chemical_formula_sum 'C49 H62 Cl Ge N Si'
_chemical_formula_weight 801.13
_chemical_name_systematic
; 
 ? 
;
_space_group_IT_number 2
_symmetry_cell_setting triclinic
_symmetry_space_group_name_Hall '-P 1'
_symmetry_space_group_name_H-M 'P -1'
_atom_sites_solution_hydrogens geom
_atom_sites_solution_primary direct
_atom_sites_solution_secondary difmap
_audit_creation_method SHELXL-97
_audit_update_record
;
2015-09-07 deposited with the CCDC.
2015-09-22 downloaded from the CCDC.
;
_cell_angle_alpha 77.83(3)
_cell_angle_beta 78.54(3)
_cell_angle_gamma 69.06(3)
_cell_formula_units_Z 2
_cell_length_a 10.731(2)
_cell_length_b 14.446(3)
_cell_length_c 15.647(3)
_cell_measurement_temperature 100(2)
_cell_volume 2194.2(9)
_computing_cell_refinement 'XDS (Kabsch, 1993)'
_computing_data_collection 'Blu-Ice (McPhillips, 2002)'
_computing_data_reduction 'XDS (Kabsch, 1993)'
_computing_molecular_graphics X-Seed
_computing_publication_material CifTAB
_computing_structure_refinement 'SHELXL-97 (Sheldrick, 1997)'
_computing_structure_solution 'SHELXS-97 (Sheldrick, 1990)'
_diffrn_ambient_temperature 100(2)
_diffrn_measured_fraction_theta_full 0.910
_diffrn_measured_fraction_theta_max 0.910
_diffrn_measurement_device_type 'ADSC Quantum 210r'
_diffrn_radiation_source 'Australian Synchrotron'
_diffrn_radiation_type Synchrotron
_diffrn_radiation_wavelength 0.71090
_diffrn_reflns_av_R_equivalents 0.0826
_diffrn_reflns_av_sigmaI/netI 0.1061
_diffrn_reflns_limit_h_max 12
_diffrn_reflns_limit_h_min -12
_diffrn_reflns_limit_k_max 17
_diffrn_reflns_limit_k_min -17
_diffrn_reflns_limit_l_max 18
_diffrn_reflns_limit_l_min -18
_diffrn_reflns_number 14376
_diffrn_reflns_theta_full 25.20
_diffrn_reflns_theta_max 25.20
_diffrn_reflns_theta_min 1.34
_exptl_absorpt_coefficient_mu 0.819
_exptl_absorpt_correction_T_max 0.980
_exptl_absorpt_correction_T_min 0.961
_exptl_absorpt_correction_type multi-scan
_exptl_absorpt_process_details XDS
_exptl_crystal_colour colourless
_exptl_crystal_density_diffrn 1.213
_exptl_crystal_density_method 'not measured'
_exptl_crystal_description block
_exptl_crystal_F_000 852
_exptl_crystal_size_max 0.04
_exptl_crystal_size_mid 0.03
_exptl_crystal_size_min 0.02
_refine_diff_density_max 1.180
_refine_diff_density_min -1.021
_refine_diff_density_rms 0.079
_refine_ls_extinction_method none
_refine_ls_goodness_of_fit_ref 1.043
_refine_ls_hydrogen_treatment mixed
_refine_ls_matrix_type full
_refine_ls_number_parameters 490
_refine_ls_number_reflns 7198
_refine_ls_number_restraints 1
_refine_ls_restrained_S_all 1.044
_refine_ls_R_factor_all 0.0741
_refine_ls_R_factor_gt 0.0635
_refine_ls_shift/su_max 0.001
_refine_ls_shift/su_mean 0.000
_refine_ls_structure_factor_coef Fsqd
_refine_ls_weighting_details 'calc w=1/[\s^2^(Fo^2^)+(0.0927P)^2^+1.0731P] where P=(Fo^2^+2Fc^2^)/3'
_refine_ls_weighting_scheme calc
_refine_ls_wR_factor_gt 0.1721
_refine_ls_wR_factor_ref 0.1805
_reflns_number_gt 5978
_reflns_number_total 7198
_reflns_threshold_expression >2sigma(I)
_cod_data_source_file c5sc03376d2.cif
_cod_data_source_block compound20
_cod_depositor_comments 'Adding full bibliography for 1532469--1532486.cif.'
_cod_original_cell_volume 2194.1(8)
_cod_original_sg_symbol_H-M P-1
_cod_database_code 1532482

loop_
_symmetry_equiv_pos_as_xyz
'x, y, z'
'-x, -y, -z'

loop_
_atom_site_label
_atom_site_type_symbol
_atom_site_fract_x
_atom_site_fract_y
_atom_site_fract_z
_atom_site_U_iso_or_equiv
_atom_site_adp_type
_atom_site_occupancy
_atom_site_symmetry_multiplicity
_atom_site_calc_flag
_atom_site_refinement_flags
Ge1 Ge 0.95725(4) 0.88882(3) 0.74681(3) 0.03423(17) Uani 1 1 d D
Cl1 Cl 0.92178(11) 0.96072(8) 0.61189(7) 0.0496(3) Uani 1 1 d .
Si1 Si 1.25458(10) 0.89299(7) 0.75583(6) 0.0301(2) Uani 1 1 d .
N1 N 1.1409(3) 0.8288(2) 0.75417(18) 0.0281(6) Uani 1 1 d .
C1 C 1.1841(3) 0.7212(3) 0.7592(2) 0.0267(7) Uani 1 1 d .
C2 C 1.2239(3) 0.6755(3) 0.6823(2) 0.0279(7) Uani 1 1 d .
C3 C 1.2687(4) 0.5714(3) 0.6899(2) 0.0325(8) Uani 1 1 d .
H3 H 1.2916 0.5418 0.6377 0.039 Uiso 1 1 calc R
C4 C 1.2813(4) 0.5088(3) 0.7707(2) 0.0344(8) Uani 1 1 d .
C5 C 1.2364(4) 0.5542(3) 0.8459(2) 0.0334(8) Uani 1 1 d .
H5 H 1.2414 0.5132 0.9020 0.040 Uiso 1 1 calc R
C6 C 1.1843(3) 0.6579(3) 0.8421(2) 0.0275(7) Uani 1 1 d .
C7 C 1.2200(4) 0.7341(3) 0.5879(2) 0.0304(7) Uani 1 1 d .
H7 H 1.1658 0.8056 0.5931 0.036 Uiso 1 1 calc R
C8 C 1.3393(5) 0.3949(3) 0.7747(3) 0.0454(10) Uani 1 1 d .
H8 H 1.3606 0.3647 0.8359 0.054 Uiso 1 1 calc R
C9 C 1.2373(5) 0.3554(4) 0.7564(3) 0.0571(12) Uani 1 1 d .
H9A H 1.1570 0.3723 0.8004 0.086 Uiso 1 1 calc R
H9B H 1.2757 0.2824 0.7596 0.086 Uiso 1 1 calc R
H9C H 1.2126 0.3857 0.6973 0.086 Uiso 1 1 calc R
C10 C 1.4702(5) 0.3639(3) 0.7109(3) 0.0467(10) Uani 1 1 d .
H10A H 1.5053 0.2907 0.7155 0.070 Uiso 1 1 calc R
H10B H 1.5367 0.3877 0.7259 0.070 Uiso 1 1 calc R
H10C H 1.4521 0.3936 0.6504 0.070 Uiso 1 1 calc R
C11 C 1.1198(4) 0.7004(3) 0.9274(2) 0.0300(7) Uani 1 1 d .
H11 H 1.1268 0.7692 0.9176 0.036 Uiso 1 1 calc R
C12 C 1.1454(4) 0.6968(3) 0.5353(2) 0.0350(8) Uani 1 1 d .
C13 C 1.0161(5) 0.6940(4) 0.5725(3) 0.0541(11) Uani 1 1 d .
H13 H 0.9776 0.7151 0.6282 0.065 Uiso 1 1 calc R
C14 C 0.9447(6) 0.6605(5) 0.5279(4) 0.0666(14) Uani 1 1 d .
H14 H 0.8573 0.6586 0.5534 0.080 Uiso 1 1 calc R
C15 C 0.9998(6) 0.6298(4) 0.4470(4) 0.0649(14) Uani 1 1 d .
H15 H 0.9511 0.6061 0.4171 0.078 Uiso 1 1 calc R
C16 C 1.1256(6) 0.6335(5) 0.4098(4) 0.0709(15) Uani 1 1 d .
H16 H 1.1632 0.6134 0.3536 0.085 Uiso 1 1 calc R
C17 C 1.1984(5) 0.6669(4) 0.4545(3) 0.0541(11) Uani 1 1 d .
H17 H 1.2854 0.6689 0.4285 0.065 Uiso 1 1 calc R
C18 C 1.3584(4) 0.7328(3) 0.5393(2) 0.0319(8) Uani 1 1 d .
C19 C 1.3665(4) 0.8153(3) 0.4755(2) 0.0364(8) Uani 1 1 d .
H19 H 1.2863 0.8674 0.4608 0.044 Uiso 1 1 calc R
C20 C 1.4907(5) 0.8218(3) 0.4334(3) 0.0442(10) Uani 1 1 d .
H20 H 1.4947 0.8792 0.3917 0.053 Uiso 1 1 calc R
C21 C 1.6081(4) 0.7456(3) 0.4516(3) 0.0447(10) Uani 1 1 d .
H21 H 1.6929 0.7511 0.4238 0.054 Uiso 1 1 calc R
H1 H 0.898(5) 0.807(3) 0.748(3) 0.059(14) Uiso 1 1 d D
C22 C 1.6012(4) 0.6609(3) 0.5108(3) 0.0408(9) Uani 1 1 d .
H22 H 1.6814 0.6068 0.5218 0.049 Uiso 1 1 calc R
C23 C 1.4778(4) 0.6546(3) 0.5541(2) 0.0347(8) Uani 1 1 d .
H23 H 1.4745 0.5960 0.5945 0.042 Uiso 1 1 calc R
C24 C 0.9682(4) 0.7143(3) 0.9471(2) 0.0310(7) Uani 1 1 d .
C25 C 0.9125(4) 0.6532(3) 0.9200(3) 0.0421(9) Uani 1 1 d .
H25 H 0.9687 0.6017 0.8869 0.050 Uiso 1 1 calc R
C26 C 0.7747(5) 0.6671(4) 0.9410(3) 0.0486(10) Uani 1 1 d .
H26 H 0.7382 0.6247 0.9225 0.058 Uiso 1 1 calc R
C27 C 0.6913(4) 0.7422(4) 0.9886(3) 0.0480(11) Uani 1 1 d .
H27 H 0.5974 0.7526 1.0017 0.058 Uiso 1 1 calc R
C28 C 0.7463(4) 0.8024(3) 1.0172(3) 0.0472(10) Uani 1 1 d .
H28 H 0.6901 0.8531 1.0510 0.057 Uiso 1 1 calc R
C29 C 0.8834(4) 0.7884(3) 0.9962(3) 0.0400(9) Uani 1 1 d .
H29 H 0.9197 0.8302 1.0157 0.048 Uiso 1 1 calc R
C30 C 1.1933(4) 0.6422(3) 1.0068(2) 0.0332(8) Uani 1 1 d .
C31 C 1.1280(5) 0.6041(3) 1.0855(3) 0.0473(10) Uani 1 1 d .
H31 H 1.0353 0.6120 1.0899 0.057 Uiso 1 1 calc R
C32 C 1.1970(6) 0.5546(4) 1.1577(3) 0.0583(12) Uani 1 1 d .
H32 H 1.1509 0.5295 1.2107 0.070 Uiso 1 1 calc R
C33 C 1.3306(5) 0.5422(3) 1.1526(3) 0.0552(12) Uani 1 1 d .
H33 H 1.3775 0.5080 1.2017 0.066 Uiso 1 1 calc R
C34 C 1.3979(5) 0.5800(3) 1.0747(3) 0.0482(10) Uani 1 1 d .
H34 H 1.4903 0.5727 1.0709 0.058 Uiso 1 1 calc R
C35 C 1.3293(4) 0.6281(3) 1.0031(3) 0.0423(9) Uani 1 1 d .
H35 H 1.3763 0.6521 0.9500 0.051 Uiso 1 1 calc R
C36 C 1.4280(4) 0.8239(3) 0.7010(2) 0.0338(8) Uani 1 1 d .
H36 H 1.4131 0.8060 0.6464 0.041 Uiso 1 1 calc R
C37 C 1.5008(4) 0.7242(3) 0.7556(3) 0.0437(9) Uani 1 1 d .
H37A H 1.5825 0.6878 0.7197 0.065 Uiso 1 1 calc R
H37B H 1.4412 0.6836 0.7743 0.065 Uiso 1 1 calc R
H37C H 1.5253 0.7376 0.8078 0.065 Uiso 1 1 calc R
C38 C 1.5226(4) 0.8865(4) 0.6700(3) 0.0471(10) Uani 1 1 d .
H38A H 1.5444 0.9034 0.7214 0.071 Uiso 1 1 calc R
H38B H 1.4781 0.9483 0.6321 0.071 Uiso 1 1 calc R
H38C H 1.6056 0.8477 0.6367 0.071 Uiso 1 1 calc R
C39 C 1.1779(4) 1.0232(3) 0.6943(2) 0.0368(8) Uani 1 1 d .
H39 H 1.0783 1.0383 0.7094 0.044 Uiso 1 1 calc R
C40 C 1.2060(5) 1.0290(3) 0.5932(3) 0.0474(10) Uani 1 1 d .
H40A H 1.1512 1.0946 0.5657 0.071 Uiso 1 1 calc R
H40B H 1.1832 0.9761 0.5763 0.071 Uiso 1 1 calc R
H40C H 1.3016 1.0200 0.5734 0.071 Uiso 1 1 calc R
C41 C 1.2063(5) 1.1099(3) 0.7204(3) 0.0443(9) Uani 1 1 d .
H41A H 1.3018 1.1026 0.7030 0.066 Uiso 1 1 calc R
H41B H 1.1839 1.1084 0.7844 0.066 Uiso 1 1 calc R
H41C H 1.1512 1.1739 0.6904 0.066 Uiso 1 1 calc R
C42 C 1.2675(4) 0.8969(3) 0.8743(2) 0.0346(8) Uani 1 1 d .
H42 H 1.2908 0.8259 0.9049 0.042 Uiso 1 1 calc R
C43 C 1.1350(4) 0.9550(3) 0.9251(2) 0.0363(8) Uani 1 1 d .
H43A H 1.1423 0.9403 0.9883 0.054 Uiso 1 1 calc R
H43B H 1.0619 0.9349 0.9146 0.054 Uiso 1 1 calc R
H43C H 1.1159 1.0271 0.9049 0.054 Uiso 1 1 calc R
C44 C 1.3810(4) 0.9341(3) 0.8844(3) 0.0445(9) Uani 1 1 d .
H44A H 1.3708 0.9998 0.8478 0.067 Uiso 1 1 calc R
H44B H 1.4684 0.8862 0.8653 0.067 Uiso 1 1 calc R
H44C H 1.3759 0.9400 0.9463 0.067 Uiso 1 1 calc R
C45 C 0.8392(4) 0.9908(3) 0.8179(3) 0.0361(8) Uani 1 1 d .
H45 H 0.8571 0.9659 0.8804 0.043 Uiso 1 1 calc R
C46 C 0.8350(4) 1.0999(3) 0.7960(3) 0.0443(9) Uani 1 1 d .
H46A H 0.8364 1.1239 0.7318 0.053 Uiso 1 1 calc R
H46B H 0.9122 1.1080 0.8157 0.053 Uiso 1 1 calc R
C47 C 0.7010(5) 1.1567(4) 0.8476(3) 0.0531(11) Uani 1 1 d .
H47A H 0.6645 1.2265 0.8176 0.064 Uiso 1 1 calc R
H47B H 0.7132 1.1582 0.9083 0.064 Uiso 1 1 calc R
C48 C 0.6061(5) 1.0972(4) 0.8490(4) 0.0555(12) Uani 1 1 d .
H48A H 0.5625 1.0827 0.9099 0.067 Uiso 1 1 calc R
H48B H 0.5350 1.1365 0.8114 0.067 Uiso 1 1 calc R
C49 C 0.6909(4) 0.9999(3) 0.8142(3) 0.0479(10) Uani 1 1 d .
H49A H 0.6767 1.0029 0.7530 0.057 Uiso 1 1 calc R
H49B H 0.6683 0.9422 0.8518 0.057 Uiso 1 1 calc R

loop_
_atom_site_aniso_label
_atom_site_aniso_U_11
_atom_site_aniso_U_22
_atom_site_aniso_U_33
_atom_site_aniso_U_23
_atom_site_aniso_U_13
_atom_site_aniso_U_12
Ge1 0.0306(2) 0.0362(2) 0.0391(3) -0.00806(16) -0.00894(16) -0.01126(18)
Cl1 0.0510(6) 0.0557(6) 0.0407(5) -0.0030(4) -0.0176(4) -0.0124(5)
Si1 0.0300(5) 0.0328(5) 0.0330(5) -0.0092(4) -0.0027(4) -0.0153(4)
N1 0.0285(15) 0.0273(14) 0.0326(15) -0.0088(11) -0.0057(11) -0.0111(13)
C1 0.0245(16) 0.0311(17) 0.0312(17) -0.0072(13) -0.0038(13) -0.0158(15)
C2 0.0245(17) 0.0334(17) 0.0314(17) -0.0070(13) -0.0040(13) -0.0150(15)
C3 0.038(2) 0.0348(18) 0.0303(17) -0.0104(14) -0.0040(14) -0.0158(17)
C4 0.044(2) 0.0332(18) 0.0322(18) -0.0072(14) -0.0060(15) -0.0181(17)
C5 0.043(2) 0.0342(18) 0.0271(17) -0.0025(14) -0.0061(14) -0.0180(17)
C6 0.0279(17) 0.0294(16) 0.0299(17) -0.0077(13) -0.0054(13) -0.0126(15)
C7 0.0337(19) 0.0315(17) 0.0272(17) -0.0084(13) -0.0051(14) -0.0095(16)
C8 0.071(3) 0.038(2) 0.0303(19) -0.0050(15) -0.0055(18) -0.024(2)
C9 0.072(3) 0.054(3) 0.058(3) -0.025(2) 0.017(2) -0.041(3)
C10 0.052(3) 0.041(2) 0.048(2) -0.0099(18) -0.0141(19) -0.011(2)
C11 0.0301(18) 0.0325(17) 0.0287(17) -0.0054(13) -0.0039(13) -0.0117(15)
C12 0.036(2) 0.0389(19) 0.0357(19) -0.0050(15) -0.0120(15) -0.0155(17)
C13 0.052(3) 0.075(3) 0.050(3) -0.020(2) -0.006(2) -0.032(3)
C14 0.061(3) 0.097(4) 0.064(3) -0.017(3) -0.018(2) -0.045(3)
C15 0.065(3) 0.078(3) 0.071(3) -0.021(3) -0.032(3) -0.030(3)
C16 0.077(4) 0.099(4) 0.055(3) -0.039(3) -0.014(3) -0.033(3)
C17 0.051(3) 0.077(3) 0.048(2) -0.024(2) -0.005(2) -0.031(3)
C18 0.0344(19) 0.0377(19) 0.0294(17) -0.0062(14) -0.0058(14) -0.0177(17)
C19 0.043(2) 0.0359(19) 0.0324(18) -0.0076(14) -0.0023(15) -0.0156(18)
C20 0.059(3) 0.045(2) 0.035(2) -0.0058(16) 0.0017(18) -0.030(2)
C21 0.041(2) 0.057(2) 0.045(2) -0.0141(18) 0.0038(17) -0.028(2)
C22 0.036(2) 0.049(2) 0.043(2) -0.0127(17) -0.0014(16) -0.0183(19)
C23 0.039(2) 0.0373(19) 0.0342(19) -0.0061(14) -0.0049(15) -0.0194(17)
C24 0.0296(18) 0.0351(18) 0.0282(17) -0.0014(13) -0.0035(13) -0.0126(16)
C25 0.042(2) 0.051(2) 0.037(2) -0.0095(17) -0.0033(16) -0.020(2)
C26 0.044(2) 0.064(3) 0.046(2) 0.002(2) -0.0120(18) -0.031(2)
C27 0.033(2) 0.063(3) 0.043(2) 0.006(2) -0.0034(17) -0.020(2)
C28 0.040(2) 0.041(2) 0.050(2) -0.0029(18) 0.0050(18) -0.0089(19)
C29 0.038(2) 0.0363(19) 0.043(2) -0.0082(16) 0.0007(16) -0.0116(18)
C30 0.037(2) 0.0326(18) 0.0329(18) -0.0125(14) -0.0073(15) -0.0086(16)
C31 0.046(2) 0.059(3) 0.033(2) -0.0049(18) -0.0072(17) -0.012(2)
C32 0.069(3) 0.069(3) 0.035(2) -0.004(2) -0.011(2) -0.021(3)
C33 0.069(3) 0.048(2) 0.046(2) -0.0115(19) -0.028(2) -0.003(2)
C34 0.045(2) 0.045(2) 0.056(3) -0.0176(19) -0.021(2) -0.003(2)
C35 0.040(2) 0.043(2) 0.043(2) -0.0142(17) -0.0073(17) -0.0066(19)
C36 0.0276(18) 0.043(2) 0.0372(19) -0.0143(15) -0.0002(14) -0.0166(17)
C37 0.031(2) 0.053(2) 0.047(2) -0.0117(18) -0.0041(16) -0.0118(19)
C38 0.037(2) 0.061(3) 0.053(2) -0.020(2) 0.0075(17) -0.028(2)
C39 0.042(2) 0.0342(18) 0.039(2) -0.0081(15) -0.0006(16) -0.0185(18)
C40 0.061(3) 0.045(2) 0.039(2) -0.0036(17) -0.0093(19) -0.021(2)
C41 0.052(2) 0.040(2) 0.047(2) -0.0082(17) 0.0003(18) -0.026(2)
C42 0.0309(19) 0.042(2) 0.0387(19) -0.0144(15) -0.0047(15) -0.0158(17)
C43 0.035(2) 0.043(2) 0.0359(19) -0.0130(15) -0.0033(15) -0.0146(17)
C44 0.039(2) 0.060(3) 0.046(2) -0.0193(19) -0.0051(17) -0.025(2)
C45 0.0320(19) 0.0374(19) 0.039(2) -0.0080(15) -0.0079(15) -0.0094(17)
C46 0.044(2) 0.039(2) 0.053(2) -0.0074(17) -0.0093(18) -0.0168(19)
C47 0.044(2) 0.048(2) 0.063(3) -0.010(2) -0.017(2) -0.004(2)
C48 0.040(2) 0.054(3) 0.070(3) -0.010(2) -0.017(2) -0.008(2)
C49 0.034(2) 0.054(2) 0.058(3) -0.011(2) -0.0058(18) -0.015(2)

loop_
_atom_type_symbol
_atom_type_description
_atom_type_scat_dispersion_real
_atom_type_scat_dispersion_imag
_atom_type_scat_source
C C 0.0033 0.0016 'International Tables Vol C Tables 4.2.6.8 and 6.1.1.4'
H H 0.0000 0.0000 'International Tables Vol C Tables 4.2.6.8 and 6.1.1.4'
N N 0.0061 0.0033 'International Tables Vol C Tables 4.2.6.8 and 6.1.1.4'
Si Si 0.0817 0.0704 'International Tables Vol C Tables 4.2.6.8 and 6.1.1.4'
Cl Cl 0.1484 0.1585 'International Tables Vol C Tables 4.2.6.8 and 6.1.1.4'
Ge Ge 0.1547 1.8001 'International Tables Vol C Tables 4.2.6.8 and 6.1.1.4'

loop_
_geom_angle_atom_site_label_1
_geom_angle_atom_site_label_2
_geom_angle_atom_site_label_3
_geom_angle
N1 Ge1 C45 122.92(14)
N1 Ge1 Cl1 111.09(10)
C45 Ge1 Cl1 103.14(12)
N1 Ge1 H1 108.3(19)
C45 Ge1 H1 113(2)
Cl1 Ge1 H1 95.2(18)
N1 Si1 C39 104.55(16)
N1 Si1 C36 109.57(15)
C39 Si1 C36 112.81(18)
N1 Si1 C42 109.89(15)
C39 Si1 C42 111.52(17)
C36 Si1 C42 108.44(17)
C1 N1 Si1 122.1(2)
C1 N1 Ge1 112.3(2)
Si1 N1 Ge1 125.58(16)
C2 C1 C6 117.7(3)
C2 C1 N1 121.4(3)
C6 C1 N1 120.8(3)
C3 C2 C1 119.6(3)
C3 C2 C7 116.4(3)
C1 C2 C7 123.9(3)
C4 C3 C2 122.8(3)
C4 C3 H3 118.6
C2 C3 H3 118.6
C5 C4 C3 117.1(3)
C5 C4 C8 122.5(3)
C3 C4 C8 120.5(3)
C4 C5 C6 122.4(3)
C4 C5 H5 118.8
C6 C5 H5 118.8
C5 C6 C1 120.0(3)
C5 C6 C11 118.5(3)
C1 C6 C11 121.4(3)
C18 C7 C12 111.7(3)
C18 C7 C2 113.5(3)
C12 C7 C2 110.3(3)
C18 C7 H7 107.0
C12 C7 H7 107.0
C2 C7 H7 107.0
C9 C8 C4 110.4(4)
C9 C8 C10 111.0(4)
C4 C8 C10 111.5(3)
C9 C8 H8 108.0
C4 C8 H8 108.0
C10 C8 H8 108.0
C8 C9 H9A 109.5
C8 C9 H9B 109.5
H9A C9 H9B 109.5
C8 C9 H9C 109.5
H9A C9 H9C 109.5
H9B C9 H9C 109.5
C8 C10 H10A 109.5
C8 C10 H10B 109.5
H10A C10 H10B 109.5
C8 C10 H10C 109.5
H10A C10 H10C 109.5
H10B C10 H10C 109.5
C6 C11 C30 113.8(3)
C6 C11 C24 111.9(3)
C30 C11 C24 111.8(3)
C6 C11 H11 106.2
C30 C11 H11 106.2
C24 C11 H11 106.2
C17 C12 C13 118.9(4)
C17 C12 C7 123.3(4)
C13 C12 C7 117.7(3)
C14 C13 C12 120.1(5)
C14 C13 H13 120.0
C12 C13 H13 120.0
C15 C14 C13 120.4(5)
C15 C14 H14 119.8
C13 C14 H14 119.8
C14 C15 C16 119.8(4)
C14 C15 H15 120.1
C16 C15 H15 120.1
C15 C16 C17 120.1(5)
C15 C16 H16 120.0
C17 C16 H16 120.0
C12 C17 C16 120.7(5)
C12 C17 H17 119.6
C16 C17 H17 119.6
C23 C18 C19 117.8(4)
C23 C18 C7 124.2(3)
C19 C18 C7 118.0(3)
C20 C19 C18 120.7(4)
C20 C19 H19 119.7
C18 C19 H19 119.7
C21 C20 C19 120.7(4)
C21 C20 H20 119.7
C19 C20 H20 119.7
C20 C21 C22 119.3(4)
C20 C21 H21 120.4
C22 C21 H21 120.4
C21 C22 C23 120.4(4)
C21 C22 H22 119.8
C23 C22 H22 119.8
C22 C23 C18 121.0(4)
C22 C23 H23 119.5
C18 C23 H23 119.5
C29 C24 C25 118.3(4)
C29 C24 C11 119.0(3)
C25 C24 C11 122.6(3)
C24 C25 C26 120.7(4)
C24 C25 H25 119.7
C26 C25 H25 119.7
C27 C26 C25 120.3(4)
C27 C26 H26 119.8
C25 C26 H26 119.8
C26 C27 C28 119.4(4)
C26 C27 H27 120.3
C28 C27 H27 120.3
C27 C28 C29 120.2(4)
C27 C28 H28 119.9
C29 C28 H28 119.9
C24 C29 C28 121.1(4)
C24 C29 H29 119.5
C28 C29 H29 119.5
C35 C30 C31 117.5(4)
C35 C30 C11 119.9(3)
C31 C30 C11 122.5(4)
C32 C31 C30 121.0(4)
C32 C31 H31 119.5
C30 C31 H31 119.5
C33 C32 C31 120.4(4)
C33 C32 H32 119.8
C31 C32 H32 119.8
C32 C33 C34 119.6(4)
C32 C33 H33 120.2
C34 C33 H33 120.2
C35 C34 C33 119.7(4)
C35 C34 H34 120.1
C33 C34 H34 120.1
C34 C35 C30 121.8(4)
C34 C35 H35 119.1
C30 C35 H35 119.1
C38 C36 C37 109.5(3)
C38 C36 Si1 114.9(3)
C37 C36 Si1 114.0(3)
C38 C36 H36 105.9
C37 C36 H36 105.9
Si1 C36 H36 105.9
C36 C37 H37A 109.5
C36 C37 H37B 109.5
H37A C37 H37B 109.5
C36 C37 H37C 109.5
H37A C37 H37C 109.5
H37B C37 H37C 109.5
C36 C38 H38A 109.5
C36 C38 H38B 109.5
H38A C38 H38B 109.5
C36 C38 H38C 109.5
H38A C38 H38C 109.5
H38B C38 H38C 109.5
C41 C39 C40 109.4(3)
C41 C39 Si1 117.2(3)
C40 C39 Si1 113.5(3)
C41 C39 H39 105.2
C40 C39 H39 105.2
Si1 C39 H39 105.2
C39 C40 H40A 109.5
C39 C40 H40B 109.5
H40A C40 H40B 109.5
C39 C40 H40C 109.5
H40A C40 H40C 109.5
H40B C40 H40C 109.5
C39 C41 H41A 109.5
C39 C41 H41B 109.5
H41A C41 H41B 109.5
C39 C41 H41C 109.5
H41A C41 H41C 109.5
H41B C41 H41C 109.5
C43 C42 C44 109.8(3)
C43 C42 Si1 113.8(3)
C44 C42 Si1 114.3(3)
C43 C42 H42 106.1
C44 C42 H42 106.1
Si1 C42 H42 106.1
C42 C43 H43A 109.5
C42 C43 H43B 109.5
H43A C43 H43B 109.5
C42 C43 H43C 109.5
H43A C43 H43C 109.5
H43B C43 H43C 109.5
C42 C44 H44A 109.5
C42 C44 H44B 109.5
H44A C44 H44B 109.5
C42 C44 H44C 109.5
H44A C44 H44C 109.5
H44B C44 H44C 109.5
C46 C45 C49 102.6(3)
C46 C45 Ge1 122.5(3)
C49 C45 Ge1 107.7(3)
C46 C45 H45 107.8
C49 C45 H45 107.8
Ge1 C45 H45 107.8
C45 C46 C47 103.8(4)
C45 C46 H46A 111.0
C47 C46 H46A 111.0
C45 C46 H46B 111.0
C47 C46 H46B 111.0
H46A C46 H46B 109.0
C46 C47 C48 104.8(4)
C46 C47 H47A 110.8
C48 C47 H47A 110.8
C46 C47 H47B 110.8
C48 C47 H47B 110.8
H47A C47 H47B 108.9
C49 C48 C47 107.5(4)
C49 C48 H48A 110.2
C47 C48 H48A 110.2
C49 C48 H48B 110.2
C47 C48 H48B 110.2
H48A C48 H48B 108.5
C48 C49 C45 104.6(4)
C48 C49 H49A 110.8
C45 C49 H49A 110.8
C48 C49 H49B 110.8
C45 C49 H49B 110.8
H49A C49 H49B 108.9

loop_
_geom_bond_atom_site_label_1
_geom_bond_atom_site_label_2
_geom_bond_distance
Ge1 N1 1.864(3)
Ge1 C45 1.952(4)
Ge1 Cl1 2.1891(12)
Ge1 H1 1.526(19)
Si1 N1 1.784(3)
Si1 C39 1.894(4)
Si1 C36 1.896(4)
Si1 C42 1.901(4)
N1 C1 1.443(4)
C1 C2 1.413(5)
C1 C6 1.421(5)
C2 C3 1.392(5)
C2 C7 1.540(5)
C3 C4 1.390(5)
C3 H3 0.9500
C4 C5 1.386(5)
C4 C8 1.528(5)
C5 C6 1.391(5)
C5 H5 0.9500
C6 C11 1.521(5)
C7 C18 1.524(5)
C7 C12 1.538(5)
C7 H7 1.0000
C8 C9 1.499(7)
C8 C10 1.533(7)
C8 H8 1.0000
C9 H9A 0.9800
C9 H9B 0.9800
C9 H9C 0.9800
C10 H10A 0.9800
C10 H10B 0.9800
C10 H10C 0.9800
C11 C30 1.532(5)
C11 C24 1.541(5)
C11 H11 1.0000
C12 C17 1.370(6)
C12 C13 1.405(6)
C13 C14 1.389(6)
C13 H13 0.9500
C14 C15 1.379(8)
C14 H14 0.9500
C15 C16 1.375(8)
C15 H15 0.9500
C16 C17 1.400(7)
C16 H16 0.9500
C17 H17 0.9500
C18 C23 1.394(5)
C18 C19 1.401(5)
C19 C20 1.390(6)
C19 H19 0.9500
C20 C21 1.378(6)
C20 H20 0.9500
C21 C22 1.387(6)
C21 H21 0.9500
C22 C23 1.388(6)
C22 H22 0.9500
C23 H23 0.9500
C24 C29 1.393(5)
C24 C25 1.398(6)
C25 C26 1.399(6)
C25 H25 0.9500
C26 C27 1.384(7)
C26 H26 0.9500
C27 C28 1.393(7)
C27 H27 0.9500
C28 C29 1.392(6)
C28 H28 0.9500
C29 H29 0.9500
C30 C35 1.390(6)
C30 C31 1.400(6)
C31 C32 1.396(6)
C31 H31 0.9500
C32 C33 1.368(7)
C32 H32 0.9500
C33 C34 1.400(7)
C33 H33 0.9500
C34 C35 1.383(6)
C34 H34 0.9500
C35 H35 0.9500
C36 C38 1.536(5)
C36 C37 1.535(6)
C36 H36 1.0000
C37 H37A 0.9800
C37 H37B 0.9800
C37 H37C 0.9800
C38 H38A 0.9800
C38 H38B 0.9800
C38 H38C 0.9800
C39 C41 1.537(5)
C39 C40 1.541(6)
C39 H39 1.0000
C40 H40A 0.9800
C40 H40B 0.9800
C40 H40C 0.9800
C41 H41A 0.9800
C41 H41B 0.9800
C41 H41C 0.9800
C42 C43 1.528(5)
C42 C44 1.541(5)
C42 H42 1.0000
C43 H43A 0.9800
C43 H43B 0.9800
C43 H43C 0.9800
C44 H44A 0.9800
C44 H44B 0.9800
C44 H44C 0.9800
C45 C46 1.527(5)
C45 C49 1.560(6)
C45 H45 1.0000
C46 C47 1.539(7)
C46 H46A 0.9900
C46 H46B 0.9900
C47 C48 1.545(7)
C47 H47A 0.9900
C47 H47B 0.9900
C48 C49 1.520(7)
C48 H48A 0.9900
C48 H48B 0.9900
C49 H49A 0.9900
C49 H49B 0.9900
